data_1542546
loop_
_publ_author_name
'Johnson, Miles W.'
'Hannoun, Kareem I.'
'Tan, Yichen'
'Fu, Gregory C.'
'Peters, Jonas C.'

_publ_section_title
;
 A mechanistic investigation of the photoinduced, copper-mediated
 cross-coupling of an aryl thiol with an aryl halide.
;
_journal_issue 7
_journal_name_full 'Chemical science'
_journal_page_first 4091
_journal_page_last 4100
_journal_paper_doi 10.1039/C5SC04709A
_journal_volume 7
_journal_year 2016
_chemical_formula_moiety 'C16 H32 Na O8, C16 H18 Cu S2'
_chemical_formula_sum 'C32 H50 Cu Na O8 S2'
_chemical_formula_weight 713.37
_chemical_name_common '[Cu(SAr)2][Na(12-crown-4)2]'
_chemical_name_systematic '[Cu(SAr)2][Na(12-crown-4)2]'
_space_group_crystal_system monoclinic
_space_group_IT_number 14
_space_group_name_Hall '-P 2ybc'
_space_group_name_H-M_alt 'P 1 21/c 1'
_symmetry_space_group_name_Hall '-P 2ybc'
_symmetry_space_group_name_H-M 'P 1 21/c 1'
_atom_sites_solution_hydrogens geom
_audit_creation_date 2015-06-17
_audit_creation_method
;
?
;
_audit_update_record
;
2015-12-07 deposited with the CCDC.
2016-02-17 downloaded from the CCDC.
;
_cell_angle_alpha 90
_cell_angle_beta 95.682(6)
_cell_angle_gamma 90
_cell_formula_units_Z 4
_cell_length_a 10.5883(14)
_cell_length_b 21.967(2)
_cell_length_c 14.4286(16)
_cell_measurement_reflns_used 9920
_cell_measurement_temperature 100
_cell_measurement_theta_max 33.392
_cell_measurement_theta_min 2.678
_cell_volume 3339.5(7)
_computing_cell_refinement 'SAINT v8.34A (Bruker, 2013)'
_computing_data_reduction 'SAINT v8.34A (Bruker, 2013)'
_computing_molecular_graphics 'Olex2 (Dolomanov et al., 2009)'
_computing_publication_material 'Olex2 (Dolomanov et al., 2009)'
_computing_structure_refinement 'ShelXL (Sheldrick, 2008)'
_diffrn_ambient_temperature 100.01
_diffrn_measured_fraction_theta_full 0.998
_diffrn_measured_fraction_theta_max 0.966
_diffrn_measurement_device_type 'Bruker APEX-II CCD'
_diffrn_measurement_method '\f and \w scans'
_diffrn_radiation_type MoK\a
_diffrn_radiation_wavelength 0.71073
_diffrn_reflns_av_R_equivalents 0.1233
_diffrn_reflns_av_unetI/netI 0.1205
_diffrn_reflns_Laue_measured_fraction_full 0.998
_diffrn_reflns_Laue_measured_fraction_max 0.966
_diffrn_reflns_limit_h_max 17
_diffrn_reflns_limit_h_min -17
_diffrn_reflns_limit_k_max 36
_diffrn_reflns_limit_k_min -37
_diffrn_reflns_limit_l_max 24
_diffrn_reflns_limit_l_min -24
_diffrn_reflns_number 154949
_diffrn_reflns_point_group_measured_fraction_full 0.998
_diffrn_reflns_point_group_measured_fraction_max 0.966
_diffrn_reflns_theta_full 25.242
_diffrn_reflns_theta_max 37.007
_diffrn_reflns_theta_min 2.335
_diffrn_standards_number 0
_exptl_absorpt_coefficient_mu 0.841
_exptl_absorpt_correction_T_max 1.0000
_exptl_absorpt_correction_T_min 0.9531
_exptl_absorpt_correction_type multi-scan
_exptl_absorpt_process_details
;
SADABS-2014/3 (Bruker,2014/3) was used for absorption correction.
wR2(int) was 0.0810 before and 0.0634 after correction.
The Ratio of minimum to maximum transmission is 0.9531.
The \l/2 correction factor is Not present.
;
_exptl_crystal_colour colourless
_exptl_crystal_colour_primary colourless
_exptl_crystal_density_diffrn 1.419
_exptl_crystal_description block
_exptl_crystal_F_000 1512
_exptl_crystal_size_max 0.16
_exptl_crystal_size_mid 0.15
_exptl_crystal_size_min 0.09
_refine_diff_density_max 0.640
_refine_diff_density_min -0.547
_refine_diff_density_rms 0.111
_refine_ls_extinction_method none
_refine_ls_goodness_of_fit_ref 1.036
_refine_ls_hydrogen_treatment constr
_refine_ls_matrix_type full
_refine_ls_number_parameters 401
_refine_ls_number_reflns 16419
_refine_ls_number_restraints 0
_refine_ls_restrained_S_all 1.036
_refine_ls_R_factor_all 0.1503
_refine_ls_R_factor_gt 0.0666
_refine_ls_shift/su_max 0.002
_refine_ls_shift/su_mean 0.000
_refine_ls_structure_factor_coef Fsqd
_refine_ls_weighting_details 'w=1/[\s^2^(Fo^2^)+(0.0290P)^2^+3.2510P] where P=(Fo^2^+2Fc^2^)/3'
_refine_ls_weighting_scheme calc
_refine_ls_wR_factor_gt 0.0928
_refine_ls_wR_factor_ref 0.1104
_reflns_Friedel_coverage 0.000
_reflns_number_gt 9776
_reflns_number_total 16419
_reflns_threshold_expression 'I > 2\s(I)'
_cod_data_source_file c5sc04709a2.cif
_cod_data_source_block 1
_cod_depositor_comments
;Adding full bibliography for 1542546.cif.

 Adding full bibliography for 1542546.cif.
;
_cod_original_cell_volume 3339.6(7)
_cod_database_code 1542546
_shelx_space_group_comment
;
The symmetry employed for this shelxl refinement is uniquely defined
by the following loop, which should always be used as a source of
symmetry information in preference to the above space-group names.
They are only intended as comments.
;
_olex2_refinement_description
;
1. Fixed Uiso
 At 1.2 times of:
  All C(H) groups, All C(H,H) groups
 At 1.5 times of:
  All C(H,H,H) groups
2.a Secondary CH2 refined with riding coordinates:
 C25(H25A,H25B), C19(H19A,H19B), C00G(H00A,H00B), C24(H24A,H24B), C28(H28A,
 H28B), C22(H22A,H22B), C18(H18A,H18B), C27(H27A,H27B), C29(H29A,H29B),
 C23(H23A,H23B), C17(H17A,H17B), C31(H31A,H31B), C26(H26A,H26B), C30(H30A,H30B),
  C21(H21A,H21B), C20(H20A,H20B)
2.b Aromatic/amide H refined with riding coordinates:
 C4(H4), C3(H3), C12(H12), C11(H11), C13(H13), C5(H5)
2.c Idealised Me refined as rotating group:
 C16(H16A,H16B,H16C), C7(H7A,H7B,H7C), C8(H8A,H8B,H8C), C15(H15A,H15B,H15C)
;
_shelx_shelxl_version_number 2014/7
_olex2_submission_original_sample_id '[Cu(SAr)2][Na(12-c-4)2] (1)'
_olex2_submission_special_instructions 'No special instructions were received'

loop_
_space_group_symop_operation_xyz
'x, y, z'
'-x, y+1/2, -z+1/2'
'-x, -y, -z'
'x, -y-1/2, z-1/2'

loop_
_atom_site_label
_atom_site_type_symbol
_atom_site_fract_x
_atom_site_fract_y
_atom_site_fract_z
_atom_site_U_iso_or_equiv
_atom_site_adp_type
_atom_site_occupancy
_atom_site_site_symmetry_order
_atom_site_calc_flag
_atom_site_refinement_flags_posn
Cu1 Cu 0.27845(2) 0.60914(2) 0.49301(2) 0.01462(5) Uani 1 1 d .
S2 S 0.24873(4) 0.62794(2) 0.63530(3) 0.01598(9) Uani 1 1 d .
S1 S 0.30342(4) 0.61260(2) 0.34703(3) 0.01429(9) Uani 1 1 d .
Na04 Na 0.76033(6) 0.74458(3) 0.93263(5) 0.01046(13) Uani 1 1 d .
O2 O 0.78942(12) 0.64168(6) 0.99773(8) 0.0132(2) Uani 1 1 d .
O7 O 0.79585(12) 0.82158(5) 0.81372(8) 0.0131(2) Uani 1 1 d .
O6 O 0.71990(12) 0.84793(6) 0.98906(8) 0.0134(2) Uani 1 1 d .
O3 O 0.72594(12) 0.66630(6) 0.80964(8) 0.0138(2) Uani 1 1 d .
O1 O 0.60504(11) 0.72536(6) 1.04689(8) 0.0131(2) Uani 1 1 d .
O5 O 0.90802(11) 0.76844(5) 1.07128(8) 0.0118(2) Uani 1 1 d .
O8 O 0.98287(11) 0.73987(6) 0.89528(8) 0.0127(2) Uani 1 1 d .
O4 O 0.54389(11) 0.75151(6) 0.85917(9) 0.0145(2) Uani 1 1 d .
C25 C 1.07563(16) 0.75887(8) 0.96797(12) 0.0137(3) Uani 1 1 d .
H25A H 1.0887 0.8034 0.9645 0.016 Uiso 1 1 calc R
H25B H 1.1576 0.7384 0.9613 0.016 Uiso 1 1 calc R
C9 C 0.32653(15) 0.57840(7) 0.71910(11) 0.0102(3) Uani 1 1 d .
C19 C 0.75642(19) 0.59211(8) 0.93631(13) 0.0171(4) Uani 1 1 d .
H19A H 0.6648 0.5829 0.9352 0.021 Uiso 1 1 calc R
H19B H 0.8051 0.5553 0.9572 0.021 Uiso 1 1 calc R
C00G C 0.78809(18) 0.61099(9) 0.84048(13) 0.0177(4) Uani 1 1 d .
H00A H 0.8810 0.6165 0.8416 0.021 Uiso 1 1 calc R
H00B H 0.7625 0.5781 0.7955 0.021 Uiso 1 1 calc R
C4 C -0.00900(18) 0.52355(9) 0.14928(13) 0.0180(4) Uani 1 1 d .
H4 H -0.0743 0.5064 0.1073 0.022 Uiso 1 1 calc R
C24 C 1.02909(16) 0.74232(8) 1.06014(12) 0.0133(3) Uani 1 1 d .
H24A H 1.0231 0.6975 1.0648 0.016 Uiso 1 1 calc R
H24B H 1.0914 0.7566 1.1112 0.016 Uiso 1 1 calc R
C10 C 0.28905(16) 0.58205(8) 0.81054(12) 0.0118(3) Uani 1 1 d .
C28 C 0.72561(19) 0.87540(8) 0.83058(12) 0.0170(4) Uani 1 1 d .
H28A H 0.6338 0.8671 0.8163 0.020 Uiso 1 1 calc R
H28B H 0.7491 0.9081 0.7883 0.020 Uiso 1 1 calc R
C22 C 0.44453(17) 0.73463(9) 0.91391(13) 0.0166(4) Uani 1 1 d .
H22A H 0.4291 0.6902 0.9093 0.020 Uiso 1 1 calc R
H22B H 0.3651 0.7561 0.8915 0.020 Uiso 1 1 calc R
C1 C 0.18213(16) 0.57560(7) 0.27433(11) 0.0107(3) Uani 1 1 d .
C18 C 0.73178(17) 0.63878(8) 1.08337(12) 0.0159(3) Uani 1 1 d .
H18A H 0.7829 0.6629 1.1314 0.019 Uiso 1 1 calc R
H18B H 0.7311 0.5960 1.1049 0.019 Uiso 1 1 calc R
C27 C 0.92817(17) 0.83198(8) 0.80687(12) 0.0140(3) Uani 1 1 d .
H27A H 0.9646 0.8574 0.8596 0.017 Uiso 1 1 calc R
H27B H 0.9403 0.8534 0.7480 0.017 Uiso 1 1 calc R
C29 C 0.75008(19) 0.89694(8) 0.93013(12) 0.0169(4) Uani 1 1 d .
H29A H 0.8402 0.9087 0.9440 0.020 Uiso 1 1 calc R
H29B H 0.6965 0.9328 0.9404 0.020 Uiso 1 1 calc R
C23 C 0.48573(17) 0.75217(9) 1.01344(13) 0.0180(4) Uani 1 1 d .
H23A H 0.4929 0.7970 1.0178 0.022 Uiso 1 1 calc R
H23B H 0.4202 0.7390 1.0536 0.022 Uiso 1 1 calc R
C17 C 0.59793(17) 0.66284(8) 1.07222(13) 0.0155(3) Uani 1 1 d .
H17A H 0.5460 0.6399 1.0232 0.019 Uiso 1 1 calc R
H17B H 0.5586 0.6587 1.1314 0.019 Uiso 1 1 calc R
C3 C -0.00061(18) 0.50963(8) 0.24327(13) 0.0159(3) Uani 1 1 d .
H3 H -0.0607 0.4825 0.2654 0.019 Uiso 1 1 calc R
C31 C 0.91095(17) 0.83183(8) 1.09385(12) 0.0132(3) Uani 1 1 d .
H31A H 0.9616 0.8545 1.0512 0.016 Uiso 1 1 calc R
H31B H 0.9491 0.8382 1.1586 0.016 Uiso 1 1 calc R
C26 C 0.99235(17) 0.77088(8) 0.80907(12) 0.0152(3) Uani 1 1 d .
H26A H 0.9530 0.7456 0.7572 0.018 Uiso 1 1 calc R
H26B H 1.0830 0.7764 0.7997 0.018 Uiso 1 1 calc R
C2 C 0.09388(17) 0.53446(8) 0.30630(12) 0.0123(3) Uani 1 1 d .
C6 C 0.17516(16) 0.58882(8) 0.17794(12) 0.0131(3) Uani 1 1 d .
C12 C 0.44502(18) 0.50523(8) 0.86252(12) 0.0158(3) Uani 1 1 d .
H12 H 0.4848 0.4804 0.9108 0.019 Uiso 1 1 calc R
C14 C 0.42475(16) 0.53805(8) 0.70092(12) 0.0112(3) Uani 1 1 d .
C11 C 0.34929(17) 0.54548(8) 0.88043(12) 0.0146(3) Uani 1 1 d .
H11 H 0.3243 0.5481 0.9417 0.018 Uiso 1 1 calc R
C30 C 0.77535(17) 0.85323(8) 1.08316(12) 0.0140(3) Uani 1 1 d .
H30A H 0.7254 0.8288 1.1242 0.017 Uiso 1 1 calc R
H30B H 0.7720 0.8963 1.1031 0.017 Uiso 1 1 calc R
C13 C 0.48179(17) 0.50180(8) 0.77288(12) 0.0138(3) Uani 1 1 d .
H13 H 0.5471 0.4742 0.7602 0.017 Uiso 1 1 calc R
C16 C 0.47432(17) 0.53435(8) 0.60724(12) 0.0148(3) Uani 1 1 d .
H16A H 0.4049 0.5235 0.5601 0.022 Uiso 1 1 calc GR
H16B H 0.5409 0.5033 0.6087 0.022 Uiso 1 1 calc GR
H16C H 0.5095 0.5739 0.5917 0.022 Uiso 1 1 calc GR
C7 C 0.09557(19) 0.51754(8) 0.40692(12) 0.0178(4) Uani 1 1 d .
H7A H 0.1807 0.5036 0.4303 0.027 Uiso 1 1 calc GR
H7B H 0.0342 0.4848 0.4136 0.027 Uiso 1 1 calc GR
H7C H 0.0729 0.5531 0.4427 0.027 Uiso 1 1 calc GR
C5 C 0.07929(18) 0.56285(8) 0.11745(12) 0.0167(4) Uani 1 1 d .
H5 H 0.0744 0.5723 0.0530 0.020 Uiso 1 1 calc R
C8 C 0.26898(18) 0.63149(9) 0.14037(13) 0.0188(4) Uani 1 1 d .
H8A H 0.2646 0.6713 0.1706 0.028 Uiso 1 1 calc GR
H8B H 0.2486 0.6361 0.0730 0.028 Uiso 1 1 calc GR
H8C H 0.3548 0.6148 0.1530 0.028 Uiso 1 1 calc GR
C21 C 0.53631(18) 0.72121(9) 0.77080(12) 0.0170(4) Uani 1 1 d .
H21A H 0.5810 0.7458 0.7267 0.020 Uiso 1 1 calc R
H21B H 0.4462 0.7178 0.7455 0.020 Uiso 1 1 calc R
C20 C 0.59422(17) 0.65863(9) 0.77891(12) 0.0154(3) Uani 1 1 d .
H20A H 0.5523 0.6339 0.8243 0.018 Uiso 1 1 calc R
H20B H 0.5841 0.6377 0.7178 0.018 Uiso 1 1 calc R
C15 C 0.18607(17) 0.62532(8) 0.83322(13) 0.0156(3) Uani 1 1 d .
H15A H 0.2110 0.6671 0.8198 0.023 Uiso 1 1 calc GR
H15B H 0.1733 0.6217 0.8993 0.023 Uiso 1 1 calc GR
H15C H 0.1069 0.6153 0.7952 0.023 Uiso 1 1 calc GR

loop_
_atom_site_aniso_label
_atom_site_aniso_U_11
_atom_site_aniso_U_22
_atom_site_aniso_U_33
_atom_site_aniso_U_23
_atom_site_aniso_U_13
_atom_site_aniso_U_12
Cu1 0.01619(11) 0.01596(11) 0.01116(10) -0.00077(8) -0.00146(8) 0.00350(9)
S2 0.0166(2) 0.0185(2) 0.0122(2) -0.00123(16) -0.00150(16) 0.00772(17)
S1 0.01286(19) 0.0163(2) 0.01356(19) -0.00036(16) 0.00031(15) 0.00009(16)
Na04 0.0091(3) 0.0106(3) 0.0118(3) -0.0009(2) 0.0014(2) -0.0025(2)
O2 0.0135(6) 0.0130(6) 0.0133(6) -0.0007(5) 0.0023(5) -0.0030(5)
O7 0.0143(6) 0.0112(6) 0.0138(6) -0.0010(5) 0.0011(5) -0.0026(5)
O6 0.0146(6) 0.0130(6) 0.0123(6) -0.0002(4) 0.0001(5) -0.0006(5)
O3 0.0122(6) 0.0147(6) 0.0147(6) -0.0021(5) 0.0032(5) -0.0044(5)
O1 0.0108(6) 0.0125(6) 0.0164(6) -0.0014(5) 0.0033(5) -0.0021(5)
O5 0.0106(6) 0.0113(6) 0.0138(6) -0.0010(4) 0.0018(4) -0.0017(4)
O8 0.0124(6) 0.0138(6) 0.0118(6) -0.0009(4) 0.0008(4) -0.0028(5)
O4 0.0105(6) 0.0162(6) 0.0168(6) 0.0004(5) 0.0016(5) -0.0036(5)
C25 0.0082(7) 0.0171(8) 0.0156(8) -0.0015(6) 0.0003(6) -0.0022(6)
C9 0.0078(7) 0.0104(7) 0.0119(7) -0.0012(6) -0.0016(6) -0.0012(6)
C19 0.0214(9) 0.0114(8) 0.0187(9) -0.0019(6) 0.0027(7) -0.0009(7)
C00G 0.0192(9) 0.0149(8) 0.0200(9) -0.0042(7) 0.0062(7) 0.0013(7)
C4 0.0180(9) 0.0167(9) 0.0188(9) -0.0054(7) -0.0012(7) 0.0010(7)
C24 0.0110(8) 0.0147(8) 0.0140(8) 0.0013(6) 0.0000(6) 0.0010(6)
C10 0.0086(7) 0.0126(8) 0.0144(8) -0.0033(6) 0.0019(6) -0.0027(6)
C28 0.0224(9) 0.0138(8) 0.0143(8) 0.0018(6) -0.0011(7) 0.0020(7)
C22 0.0090(8) 0.0175(9) 0.0234(9) -0.0005(7) 0.0020(7) -0.0013(6)
C1 0.0112(8) 0.0094(7) 0.0115(7) -0.0008(6) 0.0018(6) 0.0033(6)
C18 0.0175(9) 0.0173(8) 0.0129(8) 0.0030(7) 0.0013(7) -0.0022(7)
C27 0.0143(8) 0.0163(8) 0.0113(8) 0.0016(6) 0.0005(6) -0.0061(6)
C29 0.0233(9) 0.0117(8) 0.0154(8) -0.0002(6) 0.0010(7) 0.0026(7)
C23 0.0117(8) 0.0183(9) 0.0249(10) -0.0037(7) 0.0068(7) 0.0007(7)
C17 0.0178(9) 0.0142(8) 0.0155(8) 0.0010(6) 0.0062(7) -0.0048(7)
C3 0.0150(8) 0.0109(8) 0.0223(9) -0.0020(7) 0.0041(7) -0.0006(6)
C31 0.0155(8) 0.0128(8) 0.0110(7) -0.0023(6) -0.0008(6) -0.0027(6)
C26 0.0152(8) 0.0203(9) 0.0108(8) -0.0022(7) 0.0053(6) -0.0025(7)
C2 0.0152(8) 0.0088(7) 0.0133(8) 0.0000(6) 0.0042(6) 0.0036(6)
C6 0.0127(8) 0.0137(8) 0.0133(8) 0.0011(6) 0.0039(6) 0.0032(6)
C12 0.0187(9) 0.0119(8) 0.0159(8) 0.0037(6) -0.0023(7) -0.0011(7)
C14 0.0105(7) 0.0099(7) 0.0129(7) -0.0031(6) 0.0000(6) -0.0021(6)
C11 0.0152(8) 0.0169(8) 0.0119(8) -0.0002(6) 0.0016(6) -0.0041(7)
C30 0.0162(8) 0.0149(8) 0.0114(8) -0.0019(6) 0.0038(6) 0.0010(6)
C13 0.0128(8) 0.0101(7) 0.0183(8) -0.0015(6) -0.0001(6) 0.0012(6)
C16 0.0169(8) 0.0150(8) 0.0126(8) -0.0026(6) 0.0028(6) 0.0042(7)
C7 0.0236(10) 0.0150(8) 0.0155(8) 0.0034(7) 0.0058(7) -0.0003(7)
C5 0.0199(9) 0.0189(9) 0.0112(8) -0.0015(7) 0.0011(7) 0.0039(7)
C8 0.0172(9) 0.0239(9) 0.0159(9) 0.0059(7) 0.0051(7) -0.0003(7)
C21 0.0155(9) 0.0224(9) 0.0123(8) 0.0036(7) -0.0032(6) -0.0050(7)
C20 0.0143(8) 0.0204(9) 0.0115(8) -0.0034(7) 0.0019(6) -0.0082(7)
C15 0.0124(8) 0.0187(9) 0.0160(8) -0.0044(7) 0.0027(6) 0.0003(6)

loop_
_atom_type_symbol
_atom_type_description
_atom_type_scat_dispersion_real
_atom_type_scat_dispersion_imag
_atom_type_scat_source
C C 0.0033 0.0016 'International Tables Vol C Tables 4.2.6.8 and 6.1.1.4'
H H 0.0000 0.0000 'International Tables Vol C Tables 4.2.6.8 and 6.1.1.4'
Cu Cu 0.3201 1.2651 'International Tables Vol C Tables 4.2.6.8 and 6.1.1.4'
Na Na 0.0362 0.0249 'International Tables Vol C Tables 4.2.6.8 and 6.1.1.4'
O O 0.0106 0.0060 'International Tables Vol C Tables 4.2.6.8 and 6.1.1.4'
S S 0.1246 0.1234 'International Tables Vol C Tables 4.2.6.8 and 6.1.1.4'

loop_
_geom_angle_atom_site_label_1
_geom_angle_atom_site_label_2
_geom_angle_atom_site_label_3
_geom_angle
S2 Cu1 S1 166.81(2)
C9 S2 Cu1 115.65(6)
C1 S1 Cu1 114.29(6)
O2 Na04 O7 151.17(5)
O2 Na04 O6 137.83(5)
O2 Na04 O3 68.79(4)
O2 Na04 O1 69.81(4)
O2 Na04 O5 80.80(4)
O2 Na04 O8 87.63(5)
O7 Na04 O3 89.97(5)
O7 Na04 O1 137.51(5)
O7 Na04 O5 106.87(5)
O7 Na04 O8 70.27(4)
O6 Na04 O7 68.97(4)
O6 Na04 O3 149.34(5)
O6 Na04 O1 77.80(4)
O6 Na04 O5 69.73(4)
O6 Na04 O8 108.14(5)
O3 Na04 O1 107.39(5)
O5 Na04 O3 139.94(5)
O5 Na04 O1 84.60(5)
O5 Na04 O8 69.18(4)
O8 Na04 O3 83.70(4)
O8 Na04 O1 148.01(5)
O4 Na04 O2 107.54(5)
O4 Na04 O7 81.71(5)
O4 Na04 O6 84.22(5)
O4 Na04 O3 70.45(5)
O4 Na04 O1 69.02(4)
O4 Na04 O5 146.41(5)
O4 Na04 O8 141.74(5)
C19 O2 Na04 116.85(10)
C19 O2 C18 113.78(13)
C18 O2 Na04 108.83(10)
C28 O7 Na04 109.33(10)
C28 O7 C27 114.11(13)
C27 O7 Na04 112.04(10)
C29 O6 Na04 116.21(10)
C29 O6 C30 114.15(13)
C30 O6 Na04 108.69(10)
C00G O3 Na04 109.68(10)
C20 O3 Na04 111.97(10)
C20 O3 C00G 113.60(14)
C23 O1 Na04 109.07(10)
C17 O1 Na04 112.98(10)
C17 O1 C23 114.53(14)
C24 O5 Na04 109.08(9)
C24 O5 C31 114.68(13)
C31 O5 Na04 112.88(10)
C25 O8 Na04 115.44(10)
C25 O8 C26 113.43(13)
C26 O8 Na04 108.68(10)
C22 O4 Na04 117.21(10)
C22 O4 C21 113.11(14)
C21 O4 Na04 109.02(10)
O8 C25 H25A 110.0
O8 C25 H25B 110.0
O8 C25 C24 108.46(14)
H25A C25 H25B 108.4
C24 C25 H25A 110.0
C24 C25 H25B 110.0
C10 C9 S2 116.57(12)
C14 C9 S2 124.17(13)
C14 C9 C10 119.23(15)
O2 C19 H19A 110.3
O2 C19 H19B 110.3
O2 C19 C00G 107.22(15)
H19A C19 H19B 108.5
C00G C19 H19A 110.3
C00G C19 H19B 110.3
O3 C00G C19 112.35(15)
O3 C00G H00A 109.1
O3 C00G H00B 109.1
C19 C00G H00A 109.1
C19 C00G H00B 109.1
H00A C00G H00B 107.9
C3 C4 H4 120.6
C5 C4 H4 120.6
C5 C4 C3 118.88(17)
O5 C24 C25 112.20(14)
O5 C24 H24A 109.2
O5 C24 H24B 109.2
C25 C24 H24A 109.2
C25 C24 H24B 109.2
H24A C24 H24B 107.9
C9 C10 C15 120.89(15)
C11 C10 C9 119.39(16)
C11 C10 C15 119.72(16)
O7 C28 H28A 109.2
O7 C28 H28B 109.2
O7 C28 C29 112.19(14)
H28A C28 H28B 107.9
C29 C28 H28A 109.2
C29 C28 H28B 109.2
O4 C22 H22A 110.2
O4 C22 H22B 110.2
O4 C22 C23 107.53(14)
H22A C22 H22B 108.5
C23 C22 H22A 110.2
C23 C22 H22B 110.2
C2 C1 S1 124.40(13)
C2 C1 C6 118.76(16)
C6 C1 S1 116.84(13)
O2 C18 H18A 109.3
O2 C18 H18B 109.3
O2 C18 C17 111.65(14)
H18A C18 H18B 108.0
C17 C18 H18A 109.3
C17 C18 H18B 109.3
O7 C27 H27A 110.2
O7 C27 H27B 110.2
O7 C27 C26 107.41(14)
H27A C27 H27B 108.5
C26 C27 H27A 110.2
C26 C27 H27B 110.2
O6 C29 C28 107.63(14)
O6 C29 H29A 110.2
O6 C29 H29B 110.2
C28 C29 H29A 110.2
C28 C29 H29B 110.2
H29A C29 H29B 108.5
O1 C23 C22 112.18(14)
O1 C23 H23A 109.2
O1 C23 H23B 109.2
C22 C23 H23A 109.2
C22 C23 H23B 109.2
H23A C23 H23B 107.9
O1 C17 C18 107.01(14)
O1 C17 H17A 110.3
O1 C17 H17B 110.3
C18 C17 H17A 110.3
C18 C17 H17B 110.3
H17A C17 H17B 108.6
C4 C3 H3 119.2
C4 C3 C2 121.64(17)
C2 C3 H3 119.2
O5 C31 H31A 110.5
O5 C31 H31B 110.5
O5 C31 C30 106.39(14)
H31A C31 H31B 108.6
C30 C31 H31A 110.5
C30 C31 H31B 110.5
O8 C26 C27 111.90(14)
O8 C26 H26A 109.2
O8 C26 H26B 109.2
C27 C26 H26A 109.2
C27 C26 H26B 109.2
H26A C26 H26B 107.9
C1 C2 C7 122.12(16)
C3 C2 C1 119.55(16)
C3 C2 C7 118.31(16)
C1 C6 C8 120.63(16)
C5 C6 C1 119.69(16)
C5 C6 C8 119.67(16)
C11 C12 H12 120.5
C11 C12 C13 119.01(16)
C13 C12 H12 120.5
C9 C14 C16 122.13(15)
C13 C14 C9 119.49(15)
C13 C14 C16 118.33(15)
C10 C11 H11 119.2
C12 C11 C10 121.51(16)
C12 C11 H11 119.2
O6 C30 C31 111.72(14)
O6 C30 H30A 109.3
O6 C30 H30B 109.3
C31 C30 H30A 109.3
C31 C30 H30B 109.3
H30A C30 H30B 107.9
C12 C13 C14 121.36(16)
C12 C13 H13 119.3
C14 C13 H13 119.3
C14 C16 H16A 109.5
C14 C16 H16B 109.5
C14 C16 H16C 109.5
H16A C16 H16B 109.5
H16A C16 H16C 109.5
H16B C16 H16C 109.5
C2 C7 H7A 109.5
C2 C7 H7B 109.5
C2 C7 H7C 109.5
H7A C7 H7B 109.5
H7A C7 H7C 109.5
H7B C7 H7C 109.5
C4 C5 C6 121.44(17)
C4 C5 H5 119.3
C6 C5 H5 119.3
C6 C8 H8A 109.5
C6 C8 H8B 109.5
C6 C8 H8C 109.5
H8A C8 H8B 109.5
H8A C8 H8C 109.5
H8B C8 H8C 109.5
O4 C21 H21A 109.3
O4 C21 H21B 109.3
O4 C21 C20 111.62(14)
H21A C21 H21B 108.0
C20 C21 H21A 109.3
C20 C21 H21B 109.3
O3 C20 C21 107.08(14)
O3 C20 H20A 110.3
O3 C20 H20B 110.3
C21 C20 H20A 110.3
C21 C20 H20B 110.3
H20A C20 H20B 108.6
C10 C15 H15A 109.5
C10 C15 H15B 109.5
C10 C15 H15C 109.5
H15A C15 H15B 109.5
H15A C15 H15C 109.5
H15B C15 H15C 109.5

loop_
_geom_bond_atom_site_label_1
_geom_bond_atom_site_label_2
_geom_bond_distance
Cu1 S2 2.1477(5)
Cu1 S1 2.1499(5)
S2 C9 1.7686(17)
S1 C1 1.7730(17)
Na04 O2 2.4556(14)
Na04 O7 2.4646(14)
Na04 O6 2.4636(14)
Na04 O3 2.4720(14)
Na04 O1 2.4772(14)
Na04 O5 2.4705(14)
Na04 O8 2.4708(14)
Na04 O4 2.4327(14)
O2 C19 1.425(2)
O2 C18 1.433(2)
O7 C28 1.430(2)
O7 C27 1.433(2)
O6 C29 1.428(2)
O6 C30 1.430(2)
O3 C00G 1.431(2)
O3 C20 1.431(2)
O1 C23 1.434(2)
O1 C17 1.425(2)
O5 C24 1.428(2)
O5 C31 1.430(2)
O8 C25 1.426(2)
O8 C26 1.430(2)
O4 C22 1.426(2)
O4 C21 1.433(2)
C25 H25A 0.9900
C25 H25B 0.9900
C25 C24 1.508(2)
C9 C10 1.417(2)
C9 C14 1.411(2)
C19 H19A 0.9900
C19 H19B 0.9900
C19 C00G 1.513(3)
C00G H00A 0.9900
C00G H00B 0.9900
C4 H4 0.9500
C4 C3 1.385(3)
C4 C5 1.384(3)
C24 H24A 0.9900
C24 H24B 0.9900
C10 C11 1.394(2)
C10 C15 1.507(2)
C28 H28A 0.9900
C28 H28B 0.9900
C28 C29 1.510(2)
C22 H22A 0.9900
C22 H22B 0.9900
C22 C23 1.509(3)
C1 C2 1.410(2)
C1 C6 1.415(2)
C18 H18A 0.9900
C18 H18B 0.9900
C18 C17 1.506(3)
C27 H27A 0.9900
C27 H27B 0.9900
C27 C26 1.503(3)
C29 H29A 0.9900
C29 H29B 0.9900
C23 H23A 0.9900
C23 H23B 0.9900
C17 H17A 0.9900
C17 H17B 0.9900
C3 H3 0.9500
C3 C2 1.395(3)
C31 H31A 0.9900
C31 H31B 0.9900
C31 C30 1.504(2)
C26 H26A 0.9900
C26 H26B 0.9900
C2 C7 1.497(2)
C6 C5 1.394(3)
C6 C8 1.505(3)
C12 H12 0.9500
C12 C11 1.388(3)
C12 C13 1.389(3)
C14 C13 1.397(2)
C14 C16 1.500(2)
C11 H11 0.9500
C30 H30A 0.9900
C30 H30B 0.9900
C13 H13 0.9500
C16 H16A 0.9800
C16 H16B 0.9800
C16 H16C 0.9800
C7 H7A 0.9800
C7 H7B 0.9800
C7 H7C 0.9800
C5 H5 0.9500
C8 H8A 0.9800
C8 H8B 0.9800
C8 H8C 0.9800
C21 H21A 0.9900
C21 H21B 0.9900
C21 C20 1.505(3)
C20 H20A 0.9900
C20 H20B 0.9900
C15 H15A 0.9800
C15 H15B 0.9800
C15 H15C 0.9800
